data_7153154
loop_
_publ_author_name
'Xia, Chong-Liang'
'Xie, Cun-Fei'
'Wu, Yu-Feng'
'Sun, Hong-Mei'
'Shen, Qi'
'Zhang, Yong'

_publ_section_title
;
 Efficient cross-coupling of aryl Grignard reagents with alkyl halides by
 recyclable ionic iron(iii) complexes bearing a bis(phenol)-functionalized
 benzimidazolium cation.
;
_journal_issue 46
_journal_name_full 'Organic &amp; biomolecular chemistry'
_journal_page_first 8135
_journal_page_last 8144
_journal_paper_doi 10.1039/c3ob41376d
_journal_volume 11
_journal_year 2013
_chemical_formula_moiety 'C37 H51 N2 O2, Cl4 Fe '
_chemical_formula_sum 'C37 H51 Cl4 Fe N2 O2'
_chemical_formula_weight 753.45
_chemical_name_systematic
; 
 ? 
;
_space_group_IT_number 14
_symmetry_cell_setting monoclinic
_symmetry_Int_Tables_number 14
_symmetry_space_group_name_Hall '-P 2ybc'
_symmetry_space_group_name_H-M 'P 1 21/c 1'
_atom_sites_solution_hydrogens geom
_atom_sites_solution_primary direct
_atom_sites_solution_secondary difmap
_audit_creation_method SHELXL-97
_cell_angle_alpha 90.00
_cell_angle_beta 98.257(5)
_cell_angle_gamma 90.00
_cell_formula_units_Z 4
_cell_length_a 12.6980(6)
_cell_length_b 16.1029(9)
_cell_length_c 19.8555(9)
_cell_measurement_reflns_used 4854
_cell_measurement_temperature 202(2)
_cell_measurement_theta_max 26.6470
_cell_measurement_theta_min 3.9290
_cell_volume 4017.9(3)
_computing_cell_refinement 'CrysAlisPro, Agilent Technologies'
_computing_data_collection 'CrysAlisPro, Agilent Technologies'
_computing_data_reduction 'CrysAlisPro, Agilent Technologies'
_computing_molecular_graphics 'Bruker SHELXTL'
_computing_publication_material 'Bruker SHELXTL'
_computing_structure_refinement 'SHELXL-97 (Sheldrick, 1997)'
_computing_structure_solution 'SHELXS-97 (Sheldrick, 1990)'
_diffrn_ambient_temperature 202(2)
_diffrn_detector_area_resol_mean 10.4692
_diffrn_measured_fraction_theta_full 0.998
_diffrn_measured_fraction_theta_max 0.998
_diffrn_measurement_device_type 'Xcalibur, Atlas, Gemini'
_diffrn_measurement_method '\w scans'
_diffrn_radiation_monochromator graphite
_diffrn_radiation_source 'Enhance (Mo) X-ray Source'
_diffrn_radiation_type MoK\a
_diffrn_radiation_wavelength 0.71073
_diffrn_reflns_av_R_equivalents 0.0396
_diffrn_reflns_av_unetI/netI 0.0439
_diffrn_reflns_limit_h_max 15
_diffrn_reflns_limit_h_min -15
_diffrn_reflns_limit_k_max 19
_diffrn_reflns_limit_k_min -19
_diffrn_reflns_limit_l_max 22
_diffrn_reflns_limit_l_min -24
_diffrn_reflns_number 24045
_diffrn_reflns_theta_full 25.50
_diffrn_reflns_theta_max 25.50
_diffrn_reflns_theta_min 2.81
_exptl_absorpt_coefficient_mu 0.673
_exptl_absorpt_correction_T_max 1.00000
_exptl_absorpt_correction_T_min 0.77235
_exptl_absorpt_correction_type multi-scan
_exptl_absorpt_process_details
;
CrysAlisPro, Agilent Technologies,
Version 1.171.36.28 (release 01-02-2013 CrysAlis171 .NET)
(compiled Feb  1 2013,16:14:44)
Empirical absorption correction using spherical harmonics,
 implemented in SCALE3 ABSPACK scaling algorithm.
;
_exptl_crystal_colour yellow
_exptl_crystal_density_diffrn 1.246
_exptl_crystal_density_method 'not measured'
_exptl_crystal_description plate
_exptl_crystal_F_000 1588
_exptl_crystal_size_max 0.50
_exptl_crystal_size_mid 0.20
_exptl_crystal_size_min 0.18
_refine_diff_density_max 1.580
_refine_diff_density_min -0.738
_refine_diff_density_rms 0.067
_refine_ls_extinction_method none
_refine_ls_goodness_of_fit_ref 1.055
_refine_ls_hydrogen_treatment mixed
_refine_ls_matrix_type full
_refine_ls_number_parameters 467
_refine_ls_number_reflns 7454
_refine_ls_number_restraints 17
_refine_ls_restrained_S_all 1.061
_refine_ls_R_factor_all 0.0950
_refine_ls_R_factor_gt 0.0667
_refine_ls_shift/su_max 0.001
_refine_ls_shift/su_mean 0.000
_refine_ls_structure_factor_coef Fsqd
_refine_ls_weighting_details 'calc w=1/[\s^2^(Fo^2^)+(0.1011P)^2^+2.5275P] where P=(Fo^2^+2Fc^2^)/3'
_refine_ls_weighting_scheme calc
_refine_ls_wR_factor_gt 0.1811
_refine_ls_wR_factor_ref 0.1970
_reflns_number_gt 5236
_reflns_number_total 7454
_reflns_threshold_expression >2sigma(I)
_cod_data_source_file c3ob41376d.txt
_cod_data_source_block g130308a
_cod_original_sg_symbol_H-M 'P 21/c'
_cod_database_code 7153154

loop_
_symmetry_equiv_pos_as_xyz
'x, y, z'
'-x, y+1/2, -z+1/2'
'-x, -y, -z'
'x, -y-1/2, z-1/2'

loop_
_atom_site_label
_atom_site_type_symbol
_atom_site_fract_x
_atom_site_fract_y
_atom_site_fract_z
_atom_site_U_iso_or_equiv
_atom_site_adp_type
_atom_site_occupancy
_atom_site_symmetry_multiplicity
_atom_site_calc_flag
_atom_site_refinement_flags
_atom_site_disorder_assembly
_atom_site_disorder_group
Fe1 Fe 0.89582(6) 0.27833(4) 0.22457(3) 0.0680(3) Uani 1 1 d D . .
Cl1 Cl 1.0631(10) 0.2346(8) 0.2221(13) 0.0743(19) Uani 0.33 1 d PD A 1
Cl2 Cl 0.7881(13) 0.1822(9) 0.2699(8) 0.123(3) Uani 0.33 1 d PD A 1
Cl3 Cl 0.9027(19) 0.4098(11) 0.2593(16) 0.105(3) Uani 0.33 1 d PD A 1
Cl4 Cl 0.82164(8) 0.28719(7) 0.11882(6) 0.0601(3) Uani 1 1 d . A .
Cl1A Cl 1.0672(12) 0.2485(12) 0.2312(12) 0.0743(19) Uani 0.33 1 d PD A 2
Cl2A Cl 0.8198(11) 0.2140(6) 0.2974(5) 0.123(3) Uani 0.33 1 d PD A 2
Cl3A Cl 0.919(3) 0.4078(10) 0.2592(14) 0.105(3) Uani 0.33 1 d PD A 2
Cl1B Cl 1.0485(11) 0.2237(10) 0.2372(8) 0.0743(19) Uani 0.33 1 d PD A 3
Cl2B Cl 0.8259(13) 0.1830(10) 0.2778(7) 0.123(3) Uani 0.33 1 d PD A 3
Cl3B Cl 0.883(2) 0.3945(9) 0.2764(8) 0.105(3) Uani 0.33 1 d PD A 3
N1 N 0.0651(2) 0.32257(18) 0.99445(15) 0.0375(7) Uani 1 1 d . . .
N2 N 0.1225(2) 0.40715(18) 0.92241(14) 0.0361(7) Uani 1 1 d . . .
O1 O 0.0324(3) 0.14851(19) 0.91107(16) 0.0621(8) Uani 1 1 d D . .
H1 H 0.022(4) 0.114(3) 0.880(2) 0.093 Uiso 1 1 d D . .
O2 O 0.2666(2) 0.28515(16) 0.87716(15) 0.0501(7) Uani 1 1 d D . .
C1 C 0.0844(3) 0.3324(2) 0.93140(19) 0.0390(8) Uani 1 1 d . . .
H1A H 0.0724 0.2911 0.8970 0.047 Uiso 1 1 calc R . .
H2 H 0.296(3) 0.2404(14) 0.880(2) 0.058 Uiso 1 1 d D . .
C2 C 0.0928(2) 0.3957(2) 1.02988(17) 0.0358(8) Uani 1 1 d . . .
C3 C 0.1287(2) 0.4502(2) 0.98345(17) 0.0345(8) Uani 1 1 d . . .
C4 C 0.1596(2) 0.5307(2) 1.00124(19) 0.0397(8) Uani 1 1 d . . .
H4 H 0.1834 0.5680 0.9695 0.048 Uiso 1 1 calc R . .
C5 C 0.1539(3) 0.5540(3) 1.0679(2) 0.0465(9) Uani 1 1 d . . .
H5 H 0.1743 0.6086 1.0823 0.056 Uiso 1 1 calc R . .
C6 C 0.1188(3) 0.4989(3) 1.11414(19) 0.0471(9) Uani 1 1 d . . .
H6 H 0.1162 0.5173 1.1593 0.057 Uiso 1 1 calc R . .
C7 C 0.0879(3) 0.4193(3) 1.09674(19) 0.0450(9) Uani 1 1 d . . .
H7 H 0.0645 0.3822 1.1287 0.054 Uiso 1 1 calc R . .
C8 C 0.0301(3) 0.2437(2) 1.0231(2) 0.0459(9) Uani 1 1 d . . .
H8A H -0.0385 0.2262 0.9967 0.055 Uiso 1 1 calc R . .
H8B H 0.0184 0.2530 1.0707 0.055 Uiso 1 1 calc R . .
C9 C 0.1109(3) 0.1755(2) 1.02124(19) 0.0413(8) Uani 1 1 d . . .
C10 C 0.1090(3) 0.1267(2) 0.96371(19) 0.0436(9) Uani 1 1 d . . .
C11 C 0.1816(3) 0.0614(2) 0.9615(2) 0.0496(10) Uani 1 1 d . . .
C12 C 0.2552(3) 0.0506(2) 1.0196(2) 0.0504(10) Uani 1 1 d . . .
H12 H 0.3052 0.0067 1.0196 0.061 Uiso 1 1 calc R . .
C13 C 0.2611(3) 0.0991(2) 1.0777(2) 0.0466(9) Uani 1 1 d . . .
C14 C 0.1868(3) 0.1622(2) 1.07717(19) 0.0445(9) Uani 1 1 d . . .
H14 H 0.1883 0.1970 1.1160 0.053 Uiso 1 1 calc R . .
C15 C 0.1651(3) 0.4349(2) 0.86067(18) 0.0392(8) Uani 1 1 d . . .
H15A H 0.1433 0.4931 0.8504 0.047 Uiso 1 1 calc R . .
H15B H 0.1348 0.4001 0.8215 0.047 Uiso 1 1 calc R . .
C16 C 0.2851(3) 0.4290(2) 0.86993(16) 0.0349(8) Uani 1 1 d . . .
C17 C 0.3345(3) 0.3520(2) 0.87907(17) 0.0366(8) Uani 1 1 d . . .
C18 C 0.4463(3) 0.3445(2) 0.88819(16) 0.0365(8) Uani 1 1 d . . .
C19 C 0.5024(3) 0.4179(2) 0.88466(16) 0.0357(8) Uani 1 1 d . . .
H19 H 0.5779 0.4147 0.8906 0.043 Uiso 1 1 calc R . .
C20 C 0.4557(3) 0.4959(2) 0.87303(15) 0.0340(7) Uani 1 1 d . . .
C21 C 0.3459(3) 0.5000(2) 0.86730(16) 0.0343(7) Uani 1 1 d . . .
H21 H 0.3116 0.5525 0.8615 0.041 Uiso 1 1 calc R . .
C22 C 0.1792(4) 0.0029(3) 0.8998(2) 0.0629(12) Uani 1 1 d . . .
C23 C 0.1985(5) 0.0539(4) 0.8371(3) 0.0875(17) Uani 1 1 d . . .
H23A H 0.1439 0.0970 0.8282 0.131 Uiso 1 1 calc R . .
H23B H 0.1951 0.0171 0.7975 0.131 Uiso 1 1 calc R . .
H23C H 0.2690 0.0799 0.8458 0.131 Uiso 1 1 calc R . .
C24 C 0.2674(5) -0.0632(3) 0.9126(3) 0.0923(18) Uani 1 1 d . . .
H24A H 0.3369 -0.0358 0.9208 0.138 Uiso 1 1 calc R . .
H24B H 0.2642 -0.0993 0.8726 0.138 Uiso 1 1 calc R . .
H24C H 0.2571 -0.0965 0.9524 0.138 Uiso 1 1 calc R . .
C25 C 0.0729(5) -0.0430(3) 0.8878(3) 0.0806(15) Uani 1 1 d D . .
H25A H 0.063(5) -0.080(3) 0.926(2) 0.121 Uiso 1 1 d D . .
H25B H 0.075(5) -0.080(3) 0.849(2) 0.121 Uiso 1 1 d D . .
H25C H 0.010(3) -0.008(3) 0.878(3) 0.121 Uiso 1 1 d D . .
C26 C 0.3433(3) 0.0791(3) 1.1400(2) 0.0556(10) Uani 1 1 d . . .
C27 C 0.3390(5) 0.1396(4) 1.1986(3) 0.0976(19) Uani 1 1 d . . .
H27A H 0.3963 0.1266 1.2356 0.146 Uiso 1 1 calc R . .
H27B H 0.2702 0.1346 1.2150 0.146 Uiso 1 1 calc R . .
H27C H 0.3479 0.1964 1.1827 0.146 Uiso 1 1 calc R . .
C28 C 0.3196(5) -0.0071(4) 1.1663(3) 0.109(2) Uani 1 1 d . . .
H28A H 0.3216 -0.0481 1.1300 0.164 Uiso 1 1 calc R . .
H28B H 0.2489 -0.0072 1.1806 0.164 Uiso 1 1 calc R . .
H28C H 0.3733 -0.0214 1.2051 0.164 Uiso 1 1 calc R . .
C29 C 0.4545(4) 0.0811(5) 1.1218(3) 0.108(2) Uani 1 1 d . . .
H29A H 0.4606 0.0403 1.0860 0.162 Uiso 1 1 calc R . .
H29B H 0.5057 0.0677 1.1621 0.162 Uiso 1 1 calc R . .
H29C H 0.4696 0.1367 1.1055 0.162 Uiso 1 1 calc R . .
C30 C 0.5027(3) 0.2601(2) 0.8995(2) 0.0447(9) Uani 1 1 d . . .
C31 C 0.4669(4) 0.2127(3) 0.9603(2) 0.0620(12) Uani 1 1 d D . .
H31A H 0.509(4) 0.1617(19) 0.969(3) 0.093 Uiso 1 1 d D . .
H31B H 0.3914(15) 0.198(3) 0.956(3) 0.093 Uiso 1 1 d D . .
H31C H 0.483(4) 0.248(3) 1.0005(17) 0.093 Uiso 1 1 d D . .
C32 C 0.4791(4) 0.2081(3) 0.8342(2) 0.0637(12) Uani 1 1 d . . .
H32A H 0.4020 0.2031 0.8212 0.095 Uiso 1 1 calc R . .
H32B H 0.5104 0.1528 0.8422 0.095 Uiso 1 1 calc R . .
H32C H 0.5100 0.2355 0.7975 0.095 Uiso 1 1 calc R . .
C33 C 0.6226(3) 0.2701(3) 0.9161(3) 0.0656(13) Uani 1 1 d . . .
H33A H 0.6495 0.2987 0.8784 0.098 Uiso 1 1 calc R . .
H33B H 0.6559 0.2153 0.9226 0.098 Uiso 1 1 calc R . .
H33C H 0.6397 0.3028 0.9578 0.098 Uiso 1 1 calc R . .
C34 C 0.5255(3) 0.5727(2) 0.86857(18) 0.0399(8) Uani 1 1 d . . .
C35 C 0.5952(3) 0.5865(3) 0.9371(2) 0.0524(10) Uani 1 1 d . . .
H35A H 0.5498 0.5958 0.9724 0.079 Uiso 1 1 calc R . .
H35B H 0.6408 0.6351 0.9342 0.079 Uiso 1 1 calc R . .
H35C H 0.6397 0.5374 0.9488 0.079 Uiso 1 1 calc R . .
C36 C 0.4592(3) 0.6508(3) 0.8504(2) 0.0562(11) Uani 1 1 d . . .
H36A H 0.4121 0.6419 0.8074 0.084 Uiso 1 1 calc R . .
H36B H 0.5066 0.6978 0.8456 0.084 Uiso 1 1 calc R . .
H36C H 0.4164 0.6627 0.8866 0.084 Uiso 1 1 calc R . .
C37 C 0.5985(3) 0.5589(3) 0.8138(2) 0.0515(10) Uani 1 1 d . . .
H37A H 0.6420 0.5092 0.8250 0.077 Uiso 1 1 calc R . .
H37B H 0.6450 0.6072 0.8122 0.077 Uiso 1 1 calc R . .
H37C H 0.5548 0.5515 0.7693 0.077 Uiso 1 1 calc R . .

loop_
_atom_site_aniso_label
_atom_site_aniso_U_11
_atom_site_aniso_U_22
_atom_site_aniso_U_33
_atom_site_aniso_U_23
_atom_site_aniso_U_13
_atom_site_aniso_U_12
Fe1 0.0864(5) 0.0738(5) 0.0471(4) 0.0188(3) 0.0204(3) 0.0401(4)
Cl1 0.081(3) 0.090(6) 0.051(3) 0.011(3) 0.0046(16) 0.044(3)
Cl2 0.183(6) 0.126(4) 0.081(4) 0.040(2) 0.087(5) 0.025(5)
Cl3 0.169(10) 0.093(3) 0.047(4) -0.001(3) -0.006(5) 0.075(4)
Cl4 0.0532(6) 0.0693(7) 0.0589(6) 0.0161(5) 0.0120(5) 0.0143(5)
Cl1A 0.081(3) 0.090(6) 0.051(3) 0.011(3) 0.0046(16) 0.044(3)
Cl2A 0.183(6) 0.126(4) 0.081(4) 0.040(2) 0.087(5) 0.025(5)
Cl3A 0.169(10) 0.093(3) 0.047(4) -0.001(3) -0.006(5) 0.075(4)
Cl1B 0.081(3) 0.090(6) 0.051(3) 0.011(3) 0.0046(16) 0.044(3)
Cl2B 0.183(6) 0.126(4) 0.081(4) 0.040(2) 0.087(5) 0.025(5)
Cl3B 0.169(10) 0.093(3) 0.047(4) -0.001(3) -0.006(5) 0.075(4)
N1 0.0312(14) 0.0354(16) 0.0466(17) 0.0045(13) 0.0079(13) 0.0047(12)
N2 0.0309(13) 0.0386(16) 0.0387(16) 0.0026(13) 0.0046(12) 0.0039(13)
O1 0.0652(17) 0.0569(19) 0.0597(19) -0.0064(15) -0.0061(16) -0.0072(15)
O2 0.0508(15) 0.0354(14) 0.0662(18) -0.0020(13) 0.0147(14) 0.0024(12)
C1 0.0337(16) 0.037(2) 0.047(2) -0.0016(16) 0.0070(15) 0.0046(15)
C2 0.0231(14) 0.043(2) 0.0403(19) 0.0059(16) 0.0016(14) 0.0106(14)
C3 0.0216(14) 0.041(2) 0.0393(19) 0.0039(16) -0.0020(13) 0.0085(14)
C4 0.0292(16) 0.040(2) 0.048(2) 0.0044(16) 0.0007(15) 0.0061(15)
C5 0.0336(17) 0.049(2) 0.055(2) -0.0097(19) -0.0013(17) 0.0027(17)
C6 0.0335(17) 0.065(3) 0.041(2) -0.0090(19) -0.0021(16) 0.0102(18)
C7 0.0326(17) 0.062(3) 0.040(2) 0.0047(18) 0.0036(15) 0.0084(17)
C8 0.0414(19) 0.041(2) 0.058(2) 0.0061(18) 0.0165(18) 0.0007(17)
C9 0.0411(18) 0.036(2) 0.048(2) 0.0063(17) 0.0129(17) -0.0030(16)
C10 0.0411(18) 0.043(2) 0.046(2) 0.0042(17) 0.0048(17) -0.0024(17)
C11 0.054(2) 0.040(2) 0.058(3) -0.0040(18) 0.018(2) -0.0071(18)
C12 0.054(2) 0.038(2) 0.063(3) 0.0025(19) 0.019(2) 0.0062(18)
C13 0.049(2) 0.040(2) 0.052(2) 0.0065(18) 0.0118(18) 0.0017(17)
C14 0.053(2) 0.039(2) 0.043(2) 0.0038(16) 0.0129(18) -0.0012(17)
C15 0.0373(17) 0.045(2) 0.0347(19) 0.0045(16) 0.0034(15) 0.0031(16)
C16 0.0396(17) 0.039(2) 0.0262(17) 0.0026(14) 0.0055(14) 0.0059(15)
C17 0.0455(18) 0.0362(19) 0.0299(17) -0.0028(14) 0.0113(15) 0.0010(16)
C18 0.0451(18) 0.039(2) 0.0265(16) 0.0007(14) 0.0107(14) 0.0089(16)
C19 0.0350(16) 0.044(2) 0.0290(17) 0.0035(15) 0.0067(14) 0.0072(16)
C20 0.0372(17) 0.042(2) 0.0231(16) 0.0041(14) 0.0043(13) 0.0044(15)
C21 0.0399(17) 0.0364(19) 0.0270(17) 0.0045(14) 0.0066(14) 0.0056(15)
C22 0.072(3) 0.049(3) 0.070(3) -0.017(2) 0.017(2) -0.010(2)
C23 0.108(4) 0.092(4) 0.069(3) -0.032(3) 0.035(3) -0.030(3)
C24 0.092(4) 0.069(3) 0.118(5) -0.043(3) 0.022(3) 0.013(3)
C25 0.086(3) 0.055(3) 0.099(4) -0.023(3) 0.008(3) -0.019(3)
C26 0.055(2) 0.058(3) 0.054(3) 0.010(2) 0.007(2) 0.008(2)
C27 0.098(4) 0.135(6) 0.054(3) 0.008(3) -0.007(3) 0.031(4)
C28 0.116(5) 0.095(5) 0.108(5) 0.049(4) -0.015(4) 0.008(4)
C29 0.062(3) 0.191(8) 0.070(4) 0.024(4) 0.005(3) 0.010(4)
C30 0.054(2) 0.037(2) 0.045(2) 0.0020(17) 0.0137(18) 0.0122(17)
C31 0.084(3) 0.046(3) 0.058(3) 0.015(2) 0.016(3) 0.015(2)
C32 0.086(3) 0.052(3) 0.055(3) -0.009(2) 0.015(2) 0.024(2)
C33 0.054(2) 0.053(3) 0.090(4) 0.009(2) 0.010(2) 0.024(2)
C34 0.0391(18) 0.043(2) 0.0378(19) 0.0031(16) 0.0063(15) 0.0006(16)
C35 0.053(2) 0.051(2) 0.051(2) -0.0062(19) 0.0018(19) 0.0002(19)
C36 0.046(2) 0.047(2) 0.076(3) 0.016(2) 0.008(2) 0.0013(18)
C37 0.049(2) 0.062(3) 0.047(2) 0.0074(19) 0.0152(18) -0.005(2)

loop_
_atom_type_symbol
_atom_type_description
_atom_type_scat_dispersion_real
_atom_type_scat_dispersion_imag
_atom_type_scat_source
C C 0.0033 0.0016 'International Tables Vol C Tables 4.2.6.8 and 6.1.1.4'
H H 0.0000 0.0000 'International Tables Vol C Tables 4.2.6.8 and 6.1.1.4'
N N 0.0061 0.0033 'International Tables Vol C Tables 4.2.6.8 and 6.1.1.4'
O O 0.0106 0.0060 'International Tables Vol C Tables 4.2.6.8 and 6.1.1.4'
Fe Fe 0.3463 0.8444 'International Tables Vol C Tables 4.2.6.8 and 6.1.1.4'
Cl Cl 0.1484 0.1585 'International Tables Vol C Tables 4.2.6.8 and 6.1.1.4'

loop_
_geom_angle_atom_site_label_1
_geom_angle_atom_site_label_2
_geom_angle_atom_site_label_3
_geom_angle
Cl1B Fe1 Cl2A 102.4(5)
Cl1B Fe1 Cl2B 94.7(6)
Cl2A Fe1 Cl2B 17.5(5)
Cl1B Fe1 Cl3B 115.9(9)
Cl2A Fe1 Cl3B 91.4(5)
Cl2B Fe1 Cl3B 108.9(7)
Cl1B Fe1 Cl4 113.9(4)
Cl2A Fe1 Cl4 120.9(4)
Cl2B Fe1 Cl4 111.9(4)
Cl3B Fe1 Cl4 110.6(5)
Cl1B Fe1 Cl3 111.4(8)
Cl2A Fe1 Cl3 104.8(8)
Cl2B Fe1 Cl3 122.2(9)
Cl3B Fe1 Cl3 13.3(9)
Cl4 Fe1 Cl3 103.2(9)
Cl1B Fe1 Cl1A 12.7(8)
Cl2A Fe1 Cl1A 113.1(7)
Cl2B Fe1 Cl1A 106.9(7)
Cl3B Fe1 Cl1A 107.6(9)
Cl4 Fe1 Cl1A 110.9(6)
Cl3 Fe1 Cl1A 101.2(8)
Cl1B Fe1 Cl3A 106.1(9)
Cl2A Fe1 Cl3A 107.7(10)
Cl2B Fe1 Cl3A 125.1(10)
Cl3B Fe1 Cl3A 17.1(13)
Cl4 Fe1 Cl3A 105.0(6)
Cl3 Fe1 Cl3A 5.5(13)
Cl1A Fe1 Cl3A 95.7(10)
Cl1B Fe1 Cl1 10.3(5)
Cl2A Fe1 Cl1 112.7(6)
Cl2B Fe1 Cl1 104.3(6)
Cl3B Fe1 Cl1 114.9(9)
Cl4 Fe1 Cl1 106.2(6)
Cl3 Fe1 Cl1 108.1(7)
Cl1A Fe1 Cl1 7.3(9)
Cl3A Fe1 Cl1 102.6(9)
Cl1B Fe1 Cl2 104.9(5)
Cl2A Fe1 Cl2 20.3(6)
Cl2B Fe1 Cl2 11.3(8)
Cl3B Fe1 Cl2 107.6(6)
Cl4 Fe1 Cl2 102.7(5)
Cl3 Fe1 Cl2 120.7(8)
Cl1A Fe1 Cl2 117.3(7)
Cl3A Fe1 Cl2 124.6(10)
Cl1 Fe1 Cl2 114.2(5)
C1 N1 C2 108.1(3)
C1 N1 C8 124.9(3)
C2 N1 C8 126.8(3)
C1 N2 C3 108.3(3)
C1 N2 C15 125.0(3)
C3 N2 C15 126.2(3)
C10 O1 H1 115(4)
C17 O2 H2 114(3)
N2 C1 N1 111.1(3)
N2 C1 H1A 124.5
N1 C1 H1A 124.5
C7 C2 N1 132.2(3)
C7 C2 C3 121.5(3)
N1 C2 C3 106.3(3)
C4 C3 N2 131.9(3)
C4 C3 C2 121.8(3)
N2 C3 C2 106.3(3)
C3 C4 C5 116.4(3)
C3 C4 H4 121.8
C5 C4 H4 121.8
C4 C5 C6 121.5(4)
C4 C5 H5 119.3
C6 C5 H5 119.3
C7 C6 C5 122.4(4)
C7 C6 H6 118.8
C5 C6 H6 118.8
C6 C7 C2 116.5(4)
C6 C7 H7 121.8
C2 C7 H7 121.7
N1 C8 C9 111.8(3)
N1 C8 H8A 109.3
C9 C8 H8A 109.2
N1 C8 H8B 109.3
C9 C8 H8B 109.3
H8A C8 H8B 107.9
C14 C9 C10 120.3(3)
C14 C9 C8 119.6(3)
C10 C9 C8 120.2(3)
O1 C10 C9 114.3(3)
O1 C10 C11 124.5(4)
C9 C10 C11 121.2(4)
C12 C11 C10 115.8(4)
C12 C11 C22 121.2(4)
C10 C11 C22 123.0(4)
C13 C12 C11 124.8(4)
C13 C12 H12 117.6
C11 C12 H12 117.6
C14 C13 C12 116.8(4)
C14 C13 C26 123.0(4)
C12 C13 C26 120.1(3)
C9 C14 C13 121.1(4)
C9 C14 H14 119.5
C13 C14 H14 119.5
N2 C15 C16 111.3(3)
N2 C15 H15A 109.4
C16 C15 H15A 109.4
N2 C15 H15B 109.4
C16 C15 H15B 109.4
H15A C15 H15B 108.0
C21 C16 C17 119.9(3)
C21 C16 C15 120.1(3)
C17 C16 C15 120.0(3)
O2 C17 C16 115.2(3)
O2 C17 C18 123.4(3)
C16 C17 C18 121.3(3)
C19 C18 C17 115.8(3)
C19 C18 C30 122.0(3)
C17 C18 C30 122.2(3)
C18 C19 C20 124.6(3)
C18 C19 H19 117.7
C20 C19 H19 117.7
C21 C20 C19 117.1(3)
C21 C20 C34 122.8(3)
C19 C20 C34 120.1(3)
C16 C21 C20 121.2(3)
C16 C21 H21 119.4
C20 C21 H21 119.4
C25 C22 C24 107.2(4)
C25 C22 C23 111.8(4)
C24 C22 C23 107.7(4)
C25 C22 C11 109.7(4)
C24 C22 C11 111.2(4)
C23 C22 C11 109.2(4)
C22 C23 H23A 109.5
C22 C23 H23B 109.5
H23A C23 H23B 109.5
C22 C23 H23C 109.5
H23A C23 H23C 109.5
H23B C23 H23C 109.5
C22 C24 H24A 109.5
C22 C24 H24B 109.5
H24A C24 H24B 109.5
C22 C24 H24C 109.5
H24A C24 H24C 109.5
H24B C24 H24C 109.5
C22 C25 H25A 112(4)
C22 C25 H25B 107(4)
H25A C25 H25B 105(5)
C22 C25 H25C 115(4)
H25A C25 H25C 108(6)
H25B C25 H25C 109(6)
C29 C26 C27 107.8(5)
C29 C26 C28 109.8(5)
C27 C26 C28 106.8(5)
C29 C26 C13 110.8(4)
C27 C26 C13 112.7(4)
C28 C26 C13 108.7(4)
C26 C27 H27A 109.5
C26 C27 H27B 109.5
H27A C27 H27B 109.5
C26 C27 H27C 109.5
H27A C27 H27C 109.5
H27B C27 H27C 109.5
C26 C28 H28A 109.5
C26 C28 H28B 109.5
H28A C28 H28B 109.5
C26 C28 H28C 109.5
H28A C28 H28C 109.5
H28B C28 H28C 109.5
C26 C29 H29A 109.5
C26 C29 H29B 109.5
H29A C29 H29B 109.5
C26 C29 H29C 109.5
H29A C29 H29C 109.5
H29B C29 H29C 109.5
C33 C30 C32 107.9(3)
C33 C30 C18 111.6(3)
C32 C30 C18 109.1(3)
C33 C30 C31 106.4(4)
C32 C30 C31 110.2(4)
C18 C30 C31 111.5(3)
C30 C31 H31A 110(3)
C30 C31 H31B 117(3)
H31A C31 H31B 108(5)
C30 C31 H31C 108(3)
H31A C31 H31C 107(5)
H31B C31 H31C 108(5)
C30 C32 H32A 109.5
C30 C32 H32B 109.5
H32A C32 H32B 109.5
C30 C32 H32C 109.5
H32A C32 H32C 109.5
H32B C32 H32C 109.5
C30 C33 H33A 109.5
C30 C33 H33B 109.5
H33A C33 H33B 109.5
C30 C33 H33C 109.5
H33A C33 H33C 109.5
H33B C33 H33C 109.5
C36 C34 C35 108.6(3)
C36 C34 C20 112.0(3)
C35 C34 C20 109.4(3)
C36 C34 C37 108.6(3)
C35 C34 C37 108.6(3)
C20 C34 C37 109.6(3)
C34 C35 H35A 109.5
C34 C35 H35B 109.5
H35A C35 H35B 109.5
C34 C35 H35C 109.5
H35A C35 H35C 109.5
H35B C35 H35C 109.5
C34 C36 H36A 109.5
C34 C36 H36B 109.5
H36A C36 H36B 109.5
C34 C36 H36C 109.5
H36A C36 H36C 109.5
H36B C36 H36C 109.5
C34 C37 H37A 109.5
C34 C37 H37B 109.5
H37A C37 H37B 109.5
C34 C37 H37C 109.5
H37A C37 H37C 109.5
H37B C37 H37C 109.5

loop_
_geom_bond_atom_site_label_1
_geom_bond_atom_site_label_2
_geom_bond_distance
Fe1 Cl1B 2.111(12)
Fe1 Cl2A 2.120(8)
Fe1 Cl2B 2.129(12)
Fe1 Cl3B 2.154(14)
Fe1 Cl4 2.1790(13)
Fe1 Cl3 2.225(15)
Fe1 Cl1A 2.214(14)
Fe1 Cl3A 2.202(15)
Fe1 Cl1 2.246(13)
Fe1 Cl2 2.330(12)
N1 C1 1.319(4)
N1 C2 1.391(5)
N1 C8 1.486(5)
N2 C1 1.318(4)
N2 C3 1.388(4)
N2 C15 1.479(4)
O1 C10 1.367(5)
O1 H1 0.822(10)
O2 C17 1.376(4)
O2 H2 0.811(10)
C1 H1A 0.9500
C2 C7 1.390(5)
C2 C3 1.396(5)
C3 C4 1.386(5)
C4 C5 1.387(5)
C4 H4 0.9500
C5 C6 1.395(6)
C5 H5 0.9500
C6 C7 1.370(6)
C6 H6 0.9500
C7 H7 0.9500
C8 C9 1.507(5)
C8 H8A 0.9900
C8 H8B 0.9900
C9 C14 1.379(5)
C9 C10 1.384(5)
C10 C11 1.403(5)
C11 C12 1.388(6)
C11 C22 1.541(6)
C12 C13 1.387(6)
C12 H12 0.9500
C13 C14 1.386(5)
C13 C26 1.534(6)
C14 H14 0.9500
C15 C16 1.511(5)
C15 H15A 0.9900
C15 H15B 0.9900
C16 C21 1.384(5)
C16 C17 1.390(5)
C17 C18 1.411(5)
C18 C19 1.386(5)
C18 C30 1.538(5)
C19 C20 1.395(5)
C19 H19 0.9500
C20 C21 1.385(4)
C20 C34 1.531(5)
C21 H21 0.9500
C22 C25 1.528(7)
C22 C24 1.540(7)
C22 C23 1.540(7)
C23 H23A 0.9800
C23 H23B 0.9800
C23 H23C 0.9800
C24 H24A 0.9800
C24 H24B 0.9800
C24 H24C 0.9800
C25 H25A 0.980(10)
C25 H25B 0.978(10)
C25 H25C 0.982(10)
C26 C29 1.507(7)
C26 C27 1.524(7)
C26 C28 1.528(7)
C27 H27A 0.9800
C27 H27B 0.9800
C27 H27C 0.9800
C28 H28A 0.9800
C28 H28B 0.9800
C28 H28C 0.9800
C29 H29A 0.9800
C29 H29B 0.9800
C29 H29C 0.9800
C30 C33 1.519(6)
C30 C32 1.537(6)
C30 C31 1.549(6)
C31 H31A 0.977(10)
C31 H31B 0.981(10)
C31 H31C 0.976(10)
C32 H32A 0.9800
C32 H32B 0.9800
C32 H32C 0.9800
C33 H33A 0.9800
C33 H33B 0.9800
C33 H33C 0.9800
C34 C36 1.528(5)
C34 C35 1.530(5)
C34 C37 1.543(5)
C35 H35A 0.9800
C35 H35B 0.9800
C35 H35C 0.9800
C36 H36A 0.9800
C36 H36B 0.9800
C36 H36C 0.9800
C37 H37A 0.9800
C37 H37B 0.9800
C37 H37C 0.9800

loop_
_geom_torsion_atom_site_label_1
_geom_torsion_atom_site_label_2
_geom_torsion_atom_site_label_3
_geom_torsion_atom_site_label_4
_geom_torsion
C3 N2 C1 N1 -0.3(4)
C15 N2 C1 N1 171.8(3)
C2 N1 C1 N2 -0.2(4)
C8 N1 C1 N2 -174.9(3)
C1 N1 C2 C7 179.3(3)
C8 N1 C2 C7 -6.2(5)
C1 N1 C2 C3 0.6(3)
C8 N1 C2 C3 175.1(3)
C1 N2 C3 C4 -177.7(3)
C15 N2 C3 C4 10.4(5)
C1 N2 C3 C2 0.6(3)
C15 N2 C3 C2 -171.3(3)
C7 C2 C3 C4 -1.1(5)
N1 C2 C3 C4 177.8(3)
C7 C2 C3 N2 -179.6(3)
N1 C2 C3 N2 -0.8(3)
N2 C3 C4 C5 178.7(3)
C2 C3 C4 C5 0.6(4)
C3 C4 C5 C6 0.0(5)
C4 C5 C6 C7 -0.1(5)
C5 C6 C7 C2 -0.3(5)
N1 C2 C7 C6 -177.6(3)
C3 C2 C7 C6 0.9(5)
C1 N1 C8 C9 61.2(4)
C2 N1 C8 C9 -112.4(4)
N1 C8 C9 C14 93.1(4)
N1 C8 C9 C10 -86.7(4)
C14 C9 C10 O1 -177.5(3)
C8 C9 C10 O1 2.2(5)
C14 C9 C10 C11 2.0(5)
C8 C9 C10 C11 -178.3(3)
O1 C10 C11 C12 178.3(4)
C9 C10 C11 C12 -1.1(5)
O1 C10 C11 C22 -3.5(6)
C9 C10 C11 C22 177.0(4)
C10 C11 C12 C13 -0.2(6)
C22 C11 C12 C13 -178.4(4)
C11 C12 C13 C14 0.7(6)
C11 C12 C13 C26 177.7(4)
C10 C9 C14 C13 -1.5(5)
C8 C9 C14 C13 178.8(3)
C12 C13 C14 C9 0.2(5)
C26 C13 C14 C9 -176.7(3)
C1 N2 C15 C16 -97.6(4)
C3 N2 C15 C16 73.0(4)
N2 C15 C16 C21 -117.4(3)
N2 C15 C16 C17 64.5(4)
C21 C16 C17 O2 -176.5(3)
C15 C16 C17 O2 1.5(4)
C21 C16 C17 C18 2.2(5)
C15 C16 C17 C18 -179.7(3)
O2 C17 C18 C19 176.2(3)
C16 C17 C18 C19 -2.5(5)
O2 C17 C18 C30 -2.3(5)
C16 C17 C18 C30 179.0(3)
C17 C18 C19 C20 0.1(5)
C30 C18 C19 C20 178.6(3)
C18 C19 C20 C21 2.6(5)
C18 C19 C20 C34 -178.7(3)
C17 C16 C21 C20 0.6(5)
C15 C16 C21 C20 -177.5(3)
C19 C20 C21 C16 -2.9(5)
C34 C20 C21 C16 178.4(3)
C12 C11 C22 C25 117.3(5)
C10 C11 C22 C25 -60.8(5)
C12 C11 C22 C24 -1.1(6)
C10 C11 C22 C24 -179.2(4)
C12 C11 C22 C23 -119.9(5)
C10 C11 C22 C23 62.1(5)
C14 C13 C26 C29 -124.9(5)
C12 C13 C26 C29 58.3(6)
C14 C13 C26 C27 -3.9(6)
C12 C13 C26 C27 179.2(4)
C14 C13 C26 C28 114.3(5)
C12 C13 C26 C28 -62.5(5)
C19 C18 C30 C33 8.2(5)
C17 C18 C30 C33 -173.4(3)
C19 C18 C30 C32 -111.0(4)
C17 C18 C30 C32 67.5(4)
C19 C18 C30 C31 127.0(4)
C17 C18 C30 C31 -54.6(5)
C21 C20 C34 C36 -5.6(5)
C19 C20 C34 C36 175.7(3)
C21 C20 C34 C35 114.9(3)
C19 C20 C34 C35 -63.8(4)
C21 C20 C34 C37 -126.1(3)
C19 C20 C34 C37 55.2(4)
